data_7225883
loop_
_publ_author_name
'Liu, Shiyao'
'Suematsu, Naoki'
'Maruoka, Keiji'
'Shirakawa, Seiji'

_publ_section_title
;
 Design of bifunctional quaternary phosphonium salt catalysts for
 CO2fixation reaction with epoxides under mild conditions
;
_journal_issue 17
_journal_name_full 'Green Chem.'
_journal_page_first 4611
_journal_paper_doi 10.1039/C6GC01630H
_journal_volume 18
_journal_year 2016
_chemical_formula_moiety 'C32 H27 Br Cl3 O P'
_chemical_formula_sum 'C32 H27 Br Cl3 O P'
_chemical_formula_weight 644.80
_space_group_crystal_system monoclinic
_space_group_IT_number 14
_space_group_name_Hall '-P 2ybc'
_space_group_name_H-M_alt 'P 1 21/c 1'
_symmetry_space_group_name_Hall '-P 2ybc'
_symmetry_space_group_name_H-M 'P 1 21/c 1'
_atom_sites_solution_hydrogens geom
_atom_sites_solution_primary direct
_atom_sites_solution_secondary difmap
_audit_update_record
;
2016-05-19 deposited with the CCDC.
2016-07-11 downloaded from the CCDC.
;
_cell_angle_alpha 90.0000
_cell_angle_beta 96.085(2)
_cell_angle_gamma 90.0000
_cell_formula_units_Z 4
_cell_length_a 12.9435(17)
_cell_length_b 13.1900(16)
_cell_length_c 17.350(2)
_cell_measurement_reflns_used 7431
_cell_measurement_temperature 93
_cell_measurement_theta_max 25.00
_cell_measurement_theta_min 1.90
_cell_volume 2945.4(6)
_computing_cell_refinement 'CrystalClear-SM Expert 2.0 r16'
_computing_data_collection 'CrystalClear-SM Expert 2.0 r16 (Rigaku, 2014)'
_computing_data_reduction 'CrystalClear-SM Expert 2.0 r16'
_computing_molecular_graphics 'CrystalStructure 4.2.1'
_computing_publication_material 'CrystalStructure 4.2.1 (Rigaku, 2016)'
_computing_structure_refinement 'SHELXL Version 2014/7 (Sheldrick, 2008)'
_computing_structure_solution 'Il Milione (Burla, et al., 2007)'
_diffrn_ambient_temperature 93
_diffrn_detector_area_resol_mean 7.111
_diffrn_measured_fraction_theta_full 0.995
_diffrn_measured_fraction_theta_max 0.995
_diffrn_measurement_device_type 'Rigaku Saturn724'
_diffrn_measurement_method \w
_diffrn_radiation_type 'Mo K\a'
_diffrn_radiation_wavelength 0.71075
_diffrn_reflns_av_R_equivalents 0.0279
_diffrn_reflns_Laue_measured_fraction_full 0.995
_diffrn_reflns_Laue_measured_fraction_max 0.995
_diffrn_reflns_limit_h_max 12
_diffrn_reflns_limit_h_min -15
_diffrn_reflns_limit_k_max 15
_diffrn_reflns_limit_k_min -15
_diffrn_reflns_limit_l_max 20
_diffrn_reflns_limit_l_min -19
_diffrn_reflns_number 20116
_diffrn_reflns_point_group_measured_fraction_full 0.995
_diffrn_reflns_point_group_measured_fraction_max 0.995
_diffrn_reflns_theta_full 25.029
_diffrn_reflns_theta_max 25.029
_diffrn_reflns_theta_min 1.944
_diffrn_standards_number 0
_exptl_absorpt_coefficient_mu 1.750
_exptl_absorpt_correction_T_max 0.869
_exptl_absorpt_correction_T_min 0.788
_exptl_absorpt_correction_type multi-scan
_exptl_absorpt_process_details 'REQAB (Rigaku, 1998)'
_exptl_crystal_colour colorless
_exptl_crystal_density_diffrn 1.454
_exptl_crystal_density_method 'not measured'
_exptl_crystal_description prism
_exptl_crystal_F_000 1312.00
_exptl_crystal_recrystallization_method 'Re-crystallisation from solvent'
_exptl_crystal_size_max 0.160
_exptl_crystal_size_mid 0.150
_exptl_crystal_size_min 0.080
_refine_diff_density_max 0.37
_refine_diff_density_min -0.24
_refine_ls_extinction_method none
_refine_ls_goodness_of_fit_ref 1.039
_refine_ls_hydrogen_treatment mixed
_refine_ls_number_parameters 347
_refine_ls_number_reflns 5175
_refine_ls_number_restraints 0
_refine_ls_R_factor_all 0.0311
_refine_ls_R_factor_gt 0.0253
_refine_ls_shift/su_max 0.002
_refine_ls_structure_factor_coef Fsqd
_refine_ls_weighting_details 'w = 1/[\s^2^(Fo^2^)+(0.0281P)^2^+0.8137P] where P=(Fo^2^+2Fc^2^)/3'
_refine_ls_weighting_scheme calc
_refine_ls_wR_factor_gt 0.0543
_refine_ls_wR_factor_ref 0.0567
_reflns_Friedel_coverage 0.000
_reflns_number_gt 4509
_reflns_number_total 5175
_reflns_threshold_expression F^2^>2.0\s(F^2^)
_cod_data_source_file c6gc01630h2.cif
_cod_data_source_block 1699a
_cod_depositor_comments 'Adding full bibliography for 7225883.cif.'
_cod_database_code 7225883
_solvent_exptl_crystal_recrystallization_method Chloroform/Hexane

loop_
_space_group_symop_id
_space_group_symop_operation_xyz
1 +X,+Y,+Z
2 -X,1/2+Y,1/2-Z
3 -X,-Y,-Z
4 +X,-1/2-Y,-1/2+Z

loop_
_atom_site_label
_atom_site_type_symbol
_atom_site_fract_x
_atom_site_fract_y
_atom_site_fract_z
_atom_site_U_iso_or_equiv
_atom_site_adp_type
_atom_site_occupancy
_atom_site_site_symmetry_order
_atom_site_calc_flag
_atom_site_refinement_flags_posn
_atom_site_refinement_flags_adp
Br1 Br 0.01054(2) -0.04673(2) 0.69723(2) 0.01587(6) Uani 1 1 d . .
Cl1 Cl -0.24852(4) 0.15867(4) 0.57045(4) 0.03276(14) Uani 1 1 d . .
Cl2 Cl -0.06945(4) 0.12614(4) 0.48611(3) 0.03221(14) Uani 1 1 d . .
Cl3 Cl -0.05862(5) 0.26930(5) 0.61348(4) 0.03894(15) Uani 1 1 d . .
P1 P 0.26369(4) 0.43718(4) 0.62511(3) 0.01193(11) Uani 1 1 d . .
O1 O 0.17417(11) 0.13228(11) 0.70670(8) 0.0220(3) Uani 1 1 d . .
C1 C 0.26827(14) 0.11612(14) 0.68095(11) 0.0159(4) Uani 1 1 d . .
C2 C 0.28314(16) 0.04299(14) 0.62558(11) 0.0198(4) Uani 1 1 d . .
H2 H 0.2262 0.0032 0.6039 0.024 Uiso 1 1 calc R U
C3 C 0.38121(16) 0.02803(15) 0.60191(11) 0.0221(5) Uani 1 1 d . .
H3 H 0.3915 -0.0231 0.5649 0.027 Uiso 1 1 calc R U
C4 C 0.46398(16) 0.08742(15) 0.63207(12) 0.0222(5) Uani 1 1 d . .
H4 H 0.5309 0.0778 0.6154 0.027 Uiso 1 1 calc R U
C5 C 0.44868(15) 0.16090(15) 0.68662(11) 0.0184(4) Uani 1 1 d . .
H5 H 0.5058 0.2015 0.7069 0.022 Uiso 1 1 calc R U
C6 C 0.35148(14) 0.17704(14) 0.71270(11) 0.0156(4) Uani 1 1 d . .
C7 C 0.34096(14) 0.25197(14) 0.77578(11) 0.0135(4) Uani 1 1 d . .
C8 C 0.40405(14) 0.24004(15) 0.84578(11) 0.0177(4) Uani 1 1 d . .
H8 H 0.4487 0.1829 0.8525 0.021 Uiso 1 1 calc R U
C9 C 0.40295(15) 0.30948(15) 0.90545(11) 0.0199(4) Uani 1 1 d . .
H9 H 0.4473 0.3003 0.9522 0.024 Uiso 1 1 calc R U
C10 C 0.33694(15) 0.39251(15) 0.89698(11) 0.0180(4) Uani 1 1 d . .
H10 H 0.3356 0.4402 0.9379 0.022 Uiso 1 1 calc R U
C11 C 0.27305(14) 0.40540(14) 0.82852(11) 0.0154(4) Uani 1 1 d . .
H11 H 0.2276 0.4621 0.8229 0.018 Uiso 1 1 calc R U
C12 C 0.27427(14) 0.33643(14) 0.76770(10) 0.0130(4) Uani 1 1 d . .
C13 C 0.20579(14) 0.35654(14) 0.69326(10) 0.0133(4) Uani 1 1 d . .
H13A H 0.1405 0.3885 0.7061 0.016 Uiso 1 1 calc R U
H13B H 0.1874 0.2909 0.6678 0.016 Uiso 1 1 calc R U
C14 C 0.24818(14) 0.56808(14) 0.64905(10) 0.0129(4) Uani 1 1 d . .
C15 C 0.15848(15) 0.60158(15) 0.67927(11) 0.0190(4) Uani 1 1 d . .
H15 H 0.1055 0.5547 0.6885 0.023 Uiso 1 1 calc R U
C16 C 0.14703(15) 0.70357(15) 0.69578(12) 0.0214(5) Uani 1 1 d . .
H16 H 0.0862 0.7264 0.7167 0.026 Uiso 1 1 calc R U
C17 C 0.22347(15) 0.77203(15) 0.68204(12) 0.0209(5) Uani 1 1 d . .
H17 H 0.2150 0.8418 0.6935 0.025 Uiso 1 1 calc R U
C18 C 0.31255(15) 0.73960(15) 0.65162(12) 0.0225(5) Uani 1 1 d . .
H18 H 0.3651 0.7869 0.6421 0.027 Uiso 1 1 calc R U
C19 C 0.32463(14) 0.63778(14) 0.63513(11) 0.0180(4) Uani 1 1 d . .
H19 H 0.3856 0.6154 0.6142 0.022 Uiso 1 1 calc R U
C20 C 0.40125(14) 0.41509(14) 0.62637(11) 0.0128(4) Uani 1 1 d . .
C21 C 0.46672(14) 0.43961(14) 0.69323(11) 0.0150(4) Uani 1 1 d . .
H21 H 0.4383 0.4653 0.7376 0.018 Uiso 1 1 calc R U
C22 C 0.57298(15) 0.42636(14) 0.69460(12) 0.0185(4) Uani 1 1 d . .
H22 H 0.6176 0.4438 0.7397 0.022 Uiso 1 1 calc R U
C23 C 0.61434(15) 0.38757(15) 0.63010(12) 0.0212(5) Uani 1 1 d . .
H23 H 0.6872 0.3773 0.6315 0.025 Uiso 1 1 calc R U
C24 C 0.55009(15) 0.36385(15) 0.56406(12) 0.0215(5) Uani 1 1 d . .
H24 H 0.5791 0.3379 0.5200 0.026 Uiso 1 1 calc R U
C25 C 0.44337(15) 0.37753(15) 0.56133(11) 0.0176(4) Uani 1 1 d . .
H25 H 0.3995 0.3615 0.5156 0.021 Uiso 1 1 calc R U
C26 C 0.20105(14) 0.40992(15) 0.53030(11) 0.0151(4) Uani 1 1 d . .
C27 C 0.18604(15) 0.30883(15) 0.50761(11) 0.0198(4) Uani 1 1 d . .
H27 H 0.2058 0.2557 0.5431 0.024 Uiso 1 1 calc R U
C28 C 0.14209(14) 0.28641(17) 0.43304(11) 0.0221(5) Uani 1 1 d . .
H28 H 0.1312 0.2179 0.4175 0.026 Uiso 1 1 calc R U
C29 C 0.11429(15) 0.36387(18) 0.38173(12) 0.0261(5) Uani 1 1 d . .
H29 H 0.0847 0.3484 0.3306 0.031 Uiso 1 1 calc R U
C30 C 0.12899(17) 0.46351(18) 0.40377(13) 0.0313(5) Uani 1 1 d . .
H30 H 0.1098 0.5162 0.3677 0.038 Uiso 1 1 calc R U
C31 C 0.17175(15) 0.48766(17) 0.47845(12) 0.0238(5) Uani 1 1 d . .
H31 H 0.1808 0.5565 0.4939 0.029 Uiso 1 1 calc R U
C32 C -0.11070(15) 0.15337(16) 0.57686(12) 0.0232(5) Uani 1 1 d . .
H32 H -0.0861 0.0981 0.6137 0.028 Uiso 1 1 calc R U
H1 H 0.1327(19) 0.081(2) 0.6954(15) 0.045(8) Uiso 1 1 d . .

loop_
_atom_site_aniso_label
_atom_site_aniso_U_11
_atom_site_aniso_U_22
_atom_site_aniso_U_33
_atom_site_aniso_U_23
_atom_site_aniso_U_13
_atom_site_aniso_U_12
Br1 0.01496(10) 0.01433(10) 0.01864(11) -0.00024(8) 0.00330(7) 0.00012(8)
Cl1 0.0229(3) 0.0310(3) 0.0445(4) -0.0001(3) 0.0038(2) -0.0012(2)
Cl2 0.0317(3) 0.0374(3) 0.0279(3) -0.0017(2) 0.0049(2) -0.0022(2)
Cl3 0.0391(3) 0.0321(3) 0.0442(4) -0.0084(3) -0.0021(3) -0.0117(3)
P1 0.0121(2) 0.0125(2) 0.0109(2) -0.00018(19) 0.00032(18) 0.00028(19)
O1 0.0182(8) 0.0167(8) 0.0316(9) -0.0032(7) 0.0060(6) -0.0030(6)
C1 0.0176(10) 0.0131(10) 0.0172(10) 0.0062(8) 0.0031(8) 0.0024(8)
C2 0.0295(12) 0.0133(10) 0.0155(10) 0.0022(8) -0.0032(9) -0.0001(9)
C3 0.0363(13) 0.0164(11) 0.0141(10) 0.0012(8) 0.0051(9) 0.0087(9)
C4 0.0247(11) 0.0194(11) 0.0241(12) 0.0064(9) 0.0102(9) 0.0093(9)
C5 0.0193(11) 0.0150(10) 0.0210(11) 0.0066(8) 0.0032(8) 0.0029(8)
C6 0.0184(10) 0.0125(10) 0.0156(10) 0.0048(8) 0.0002(8) 0.0035(8)
C7 0.0128(9) 0.0120(10) 0.0160(10) 0.0023(8) 0.0035(8) -0.0016(7)
C8 0.0151(10) 0.0163(10) 0.0212(11) 0.0055(8) 0.0000(8) 0.0010(8)
C9 0.0182(10) 0.0238(11) 0.0167(11) 0.0065(9) -0.0032(8) -0.0053(9)
C10 0.0217(11) 0.0185(11) 0.0141(10) -0.0024(8) 0.0027(8) -0.0055(8)
C11 0.0137(10) 0.0148(10) 0.0184(11) 0.0004(8) 0.0047(8) -0.0018(8)
C12 0.0131(9) 0.0139(10) 0.0124(10) 0.0017(8) 0.0032(8) -0.0027(8)
C13 0.0130(9) 0.0129(10) 0.0143(10) 0.0003(8) 0.0029(8) 0.0012(8)
C14 0.0149(10) 0.0129(10) 0.0105(9) 0.0003(7) -0.0001(8) 0.0004(8)
C15 0.0177(10) 0.0154(10) 0.0239(11) 0.0021(8) 0.0030(9) -0.0011(8)
C16 0.0177(10) 0.0179(11) 0.0291(12) 0.0010(9) 0.0053(9) 0.0048(8)
C17 0.0228(11) 0.0120(10) 0.0269(12) -0.0006(9) -0.0024(9) 0.0032(8)
C18 0.0183(11) 0.0139(10) 0.0350(13) 0.0033(9) 0.0013(9) -0.0027(8)
C19 0.0149(10) 0.0175(10) 0.0225(11) 0.0011(9) 0.0058(8) 0.0002(8)
C20 0.0130(9) 0.0101(9) 0.0154(10) 0.0017(8) 0.0012(8) 0.0002(7)
C21 0.0177(10) 0.0136(10) 0.0138(10) 0.0000(8) 0.0023(8) 0.0014(8)
C22 0.0171(11) 0.0164(10) 0.0212(11) 0.0003(8) -0.0016(8) -0.0017(8)
C23 0.0129(10) 0.0223(11) 0.0287(12) 0.0013(9) 0.0037(9) 0.0007(8)
C24 0.0214(11) 0.0256(12) 0.0188(11) -0.0028(9) 0.0084(9) 0.0015(9)
C25 0.0183(10) 0.0203(11) 0.0142(10) -0.0015(8) 0.0014(8) 0.0008(8)
C26 0.0117(10) 0.0219(10) 0.0119(10) -0.0010(8) 0.0021(8) -0.0019(8)
C27 0.0195(10) 0.0216(11) 0.0183(11) -0.0007(9) 0.0023(8) 0.0015(8)
C28 0.0167(10) 0.0304(12) 0.0197(11) -0.0108(9) 0.0045(8) -0.0035(9)
C29 0.0187(11) 0.0434(14) 0.0151(11) -0.0049(10) -0.0027(8) -0.0055(10)
C30 0.0330(13) 0.0396(14) 0.0194(12) 0.0091(10) -0.0070(10) -0.0025(10)
C31 0.0257(11) 0.0240(12) 0.0199(11) 0.0021(9) -0.0048(9) -0.0037(9)
C32 0.0228(11) 0.0208(11) 0.0252(12) 0.0021(9) -0.0011(9) 0.0001(9)

loop_
_atom_type_symbol
_atom_type_description
_atom_type_scat_dispersion_real
_atom_type_scat_dispersion_imag
_atom_type_scat_source
C C 0.0033 0.0016
;
International Tables for Crystallography
(Vol. C, Tables 4.2.6.8 and 6.1.1.4)
;
H H 0.0000 0.0000
;
International Tables for Crystallography
(Vol. C, Table 6.1.1.4)
;
Br Br -0.2901 2.4595
;
International Tables for Crystallography
(Vol. C, Tables 4.2.6.8 and 6.1.1.4)
;
O O 0.0106 0.0060
;
International Tables for Crystallography
(Vol. C, Tables 4.2.6.8 and 6.1.1.4)
;
P P 0.1023 0.0942
;
International Tables for Crystallography
(Vol. C, Tables 4.2.6.8 and 6.1.1.4)
;
Cl Cl 0.1484 0.1585
;
International Tables for Crystallography
(Vol. C, Tables 4.2.6.8 and 6.1.1.4)
;

loop_
_geom_angle_atom_site_label_1
_geom_angle_atom_site_label_2
_geom_angle_atom_site_label_3
_geom_angle
C26 P1 C14 110.81(9)
C26 P1 C20 109.21(9)
C14 P1 C20 106.73(9)
C26 P1 C13 107.65(9)
C14 P1 C13 110.51(8)
C20 P1 C13 111.96(8)
C1 O1 H1 111.0(17)
O1 C1 C2 122.10(18)
O1 C1 C6 117.21(17)
C2 C1 C6 120.69(18)
C3 C2 C1 120.07(19)
C3 C2 H2 120.0
C1 C2 H2 120.0
C4 C3 C2 120.18(19)
C4 C3 H3 119.9
C2 C3 H3 119.9
C5 C4 C3 119.59(19)
C5 C4 H4 120.2
C3 C4 H4 120.2
C4 C5 C6 121.82(19)
C4 C5 H5 119.1
C6 C5 H5 119.1
C5 C6 C1 117.63(18)
C5 C6 C7 119.59(17)
C1 C6 C7 122.65(17)
C8 C7 C12 118.10(17)
C8 C7 C6 118.19(16)
C12 C7 C6 123.66(16)
C9 C8 C7 121.60(18)
C9 C8 H8 119.2
C7 C8 H8 119.2
C8 C9 C10 119.90(18)
C8 C9 H9 120.1
C10 C9 H9 120.1
C11 C10 C9 119.55(18)
C11 C10 H10 120.2
C9 C10 H10 120.2
C10 C11 C12 121.03(18)
C10 C11 H11 119.5
C12 C11 H11 119.5
C11 C12 C7 119.81(17)
C11 C12 C13 118.67(16)
C7 C12 C13 121.49(16)
C12 C13 P1 114.55(13)
C12 C13 H13A 108.6
P1 C13 H13A 108.6
C12 C13 H13B 108.6
P1 C13 H13B 108.6
H13A C13 H13B 107.6
C19 C14 C15 119.45(17)
C19 C14 P1 119.84(14)
C15 C14 P1 120.68(14)
C16 C15 C14 119.75(18)
C16 C15 H15 120.1
C14 C15 H15 120.1
C17 C16 C15 120.34(18)
C17 C16 H16 119.8
C15 C16 H16 119.8
C16 C17 C18 120.34(19)
C16 C17 H17 119.8
C18 C17 H17 119.8
C19 C18 C17 119.65(18)
C19 C18 H18 120.2
C17 C18 H18 120.2
C18 C19 C14 120.47(18)
C18 C19 H19 119.8
C14 C19 H19 119.8
C25 C20 C21 119.87(17)
C25 C20 P1 121.20(14)
C21 C20 P1 118.89(14)
C22 C21 C20 119.87(18)
C22 C21 H21 120.1
C20 C21 H21 120.1
C21 C22 C23 120.00(18)
C21 C22 H22 120.0
C23 C22 H22 120.0
C24 C23 C22 120.23(18)
C24 C23 H23 119.9
C22 C23 H23 119.9
C23 C24 C25 120.60(19)
C23 C24 H24 119.7
C25 C24 H24 119.7
C24 C25 C20 119.41(18)
C24 C25 H25 120.3
C20 C25 H25 120.3
C31 C26 C27 120.08(18)
C31 C26 P1 120.79(15)
C27 C26 P1 119.07(15)
C28 C27 C26 119.76(19)
C28 C27 H27 120.1
C26 C27 H27 120.1
C29 C28 C27 119.8(2)
C29 C28 H28 120.1
C27 C28 H28 120.1
C30 C29 C28 120.65(19)
C30 C29 H29 119.7
C28 C29 H29 119.7
C29 C30 C31 120.5(2)
C29 C30 H30 119.8
C31 C30 H30 119.8
C26 C31 C30 119.2(2)
C26 C31 H31 120.4
C30 C31 H31 120.4
Cl2 C32 Cl3 111.13(12)
Cl2 C32 Cl1 110.57(11)
Cl3 C32 Cl1 109.36(11)
Cl2 C32 H32 108.6
Cl3 C32 H32 108.6
Cl1 C32 H32 108.6

loop_
_geom_bond_atom_site_label_1
_geom_bond_atom_site_label_2
_geom_bond_distance
Cl1 C32 1.777(2)
Cl2 C32 1.752(2)
Cl3 C32 1.762(2)
P1 C26 1.7916(19)
P1 C14 1.7920(19)
P1 C20 1.8020(19)
P1 C13 1.8108(19)
O1 C1 1.358(2)
O1 H1 0.87(3)
C1 C2 1.389(3)
C1 C6 1.408(3)
C2 C3 1.389(3)
C2 H2 0.9500
C3 C4 1.384(3)
C3 H3 0.9500
C4 C5 1.383(3)
C4 H4 0.9500
C5 C6 1.398(3)
C5 H5 0.9500
C6 C7 1.491(3)
C7 C8 1.399(3)
C7 C12 1.407(3)
C8 C9 1.383(3)
C8 H8 0.9500
C9 C10 1.387(3)
C9 H9 0.9500
C10 C11 1.384(3)
C10 H10 0.9500
C11 C12 1.395(3)
C11 H11 0.9500
C12 C13 1.510(2)
C13 H13A 0.9900
C13 H13B 0.9900
C14 C19 1.390(3)
C14 C15 1.396(3)
C15 C16 1.387(3)
C15 H15 0.9500
C16 C17 1.379(3)
C16 H16 0.9500
C17 C18 1.386(3)
C17 H17 0.9500
C18 C19 1.385(3)
C18 H18 0.9500
C19 H19 0.9500
C20 C25 1.395(3)
C20 C21 1.400(3)
C21 C22 1.384(3)
C21 H21 0.9500
C22 C23 1.388(3)
C22 H22 0.9500
C23 C24 1.379(3)
C23 H23 0.9500
C24 C25 1.389(3)
C24 H24 0.9500
C25 H25 0.9500
C26 C31 1.390(3)
C26 C27 1.398(3)
C27 C28 1.389(3)
C27 H27 0.9500
C28 C29 1.378(3)
C28 H28 0.9500
C29 C30 1.376(3)
C29 H29 0.9500
C30 C31 1.391(3)
C30 H30 0.9500
C31 H31 0.9500
C32 H32 1.0000

loop_
_geom_hbond_atom_site_label_D
_geom_hbond_atom_site_label_H
_geom_hbond_atom_site_label_A
_geom_hbond_distance_DA
_geom_hbond_distance_DH
_geom_hbond_distance_HA
_geom_hbond_angle_DHA
_geom_hbond_publ_flag
O1 H1 Br1 3.1645(15) 0.87(3) 2.32(3) 165(2) no

loop_
_geom_torsion_atom_site_label_1
_geom_torsion_atom_site_label_2
_geom_torsion_atom_site_label_3
_geom_torsion_atom_site_label_4
_geom_torsion
O1 C1 C2 C3 -178.96(17)
C6 C1 C2 C3 1.1(3)
C1 C2 C3 C4 -1.5(3)
C2 C3 C4 C5 0.8(3)
C3 C4 C5 C6 0.2(3)
C4 C5 C6 C1 -0.5(3)
C4 C5 C6 C7 175.51(18)
O1 C1 C6 C5 179.93(16)
C2 C1 C6 C5 -0.2(3)
O1 C1 C6 C7 4.0(3)
C2 C1 C6 C7 -176.05(17)
C5 C6 C7 C8 -55.7(2)
C1 C6 C7 C8 120.1(2)
C5 C6 C7 C12 121.5(2)
C1 C6 C7 C12 -62.7(3)
C12 C7 C8 C9 -1.0(3)
C6 C7 C8 C9 176.38(17)
C7 C8 C9 C10 1.0(3)
C8 C9 C10 C11 -0.4(3)
C9 C10 C11 C12 -0.3(3)
C10 C11 C12 C7 0.3(3)
C10 C11 C12 C13 -177.71(16)
C8 C7 C12 C11 0.3(3)
C6 C7 C12 C11 -176.89(17)
C8 C7 C12 C13 178.28(16)
C6 C7 C12 C13 1.1(3)
C11 C12 C13 P1 86.43(19)
C7 C12 C13 P1 -91.55(19)
C26 P1 C13 C12 155.91(13)
C14 P1 C13 C12 -82.95(15)
C20 P1 C13 C12 35.87(16)
C26 P1 C14 C19 -94.08(16)
C20 P1 C14 C19 24.72(18)
C13 P1 C14 C19 146.68(15)
C26 P1 C14 C15 83.84(17)
C20 P1 C14 C15 -157.36(15)
C13 P1 C14 C15 -35.40(18)
C19 C14 C15 C16 -0.6(3)
P1 C14 C15 C16 -178.57(15)
C14 C15 C16 C17 0.4(3)
C15 C16 C17 C18 0.0(3)
C16 C17 C18 C19 -0.1(3)
C17 C18 C19 C14 -0.1(3)
C15 C14 C19 C18 0.5(3)
P1 C14 C19 C18 178.45(15)
C26 P1 C20 C25 -2.94(18)
C14 P1 C20 C25 -122.77(16)
C13 P1 C20 C25 116.19(16)
C26 P1 C20 C21 174.85(14)
C14 P1 C20 C21 55.01(16)
C13 P1 C20 C21 -66.02(17)
C25 C20 C21 C22 -0.1(3)
P1 C20 C21 C22 -177.91(14)
C20 C21 C22 C23 -0.8(3)
C21 C22 C23 C24 1.2(3)
C22 C23 C24 C25 -0.6(3)
C23 C24 C25 C20 -0.4(3)
C21 C20 C25 C24 0.7(3)
P1 C20 C25 C24 178.47(15)
C14 P1 C26 C31 15.91(18)
C20 P1 C26 C31 -101.38(17)
C13 P1 C26 C31 136.85(16)
C14 P1 C26 C27 -166.96(14)
C20 P1 C26 C27 75.76(16)
C13 P1 C26 C27 -46.01(17)
C31 C26 C27 C28 0.2(3)
P1 C26 C27 C28 -176.95(14)
C26 C27 C28 C29 0.5(3)
C27 C28 C29 C30 -0.4(3)
C28 C29 C30 C31 -0.3(3)
C27 C26 C31 C30 -1.0(3)
P1 C26 C31 C30 176.15(16)
C29 C30 C31 C26 1.0(3)
